data_4105702
loop_
_publ_author_name
'Charles W. Machan'
'Alexander M. Spokoyny'
'Matthew R. Jones'
'Amy A. Sarjeant'
'Charlotte L. Stern'
'Chad A. Mirkin'

_publ_contact_author_address
;
Department of Chemistry and the International Institute for Nanotechnology, 
Northwestern University, 2145 Sheridan Road, Evanston, IL, 60208, USA.
;
_publ_contact_author_email chadnano@northwestern.edu
_publ_contact_author_fax 847-467-5123
_publ_contact_author_name 'Chad A. Mirkin'
_publ_section_title
;
 Plasticity of the Nickel(II) Coordination Environment in Complexes with
 Hemilabile Phosphino Thioether Ligands
;
_journal_name_full 'Journal of the American Chemical Society'
_journal_page_first 3023
_journal_page_last 3033
_journal_paper_doi 10.1021/ja109624m
_journal_volume 133
_journal_year 2011
_chemical_formula_sum 'C94 H58 B2 F48 Ni P2 S2'
_chemical_formula_weight 2305.79
_chemical_name_systematic
; 
 ? 
;
_space_group_IT_number 2
_symmetry_cell_setting triclinic
_symmetry_space_group_name_Hall '-P 1'
_symmetry_space_group_name_H-M 'P -1'
_atom_sites_solution_hydrogens geom
_atom_sites_solution_primary direct
_atom_sites_solution_secondary difmap
_audit_creation_method SHELXL-97
_audit_update_record
;
2010-04-08 # Formatted by publCIF
;
_cell_angle_alpha 97.6440(10)
_cell_angle_beta 112.0960(10)
_cell_angle_gamma 93.6610(10)
_cell_formula_units_Z 1
_cell_length_a 13.1060(2)
_cell_length_b 13.9986(2)
_cell_length_c 14.1567(2)
_cell_measurement_reflns_used 9886
_cell_measurement_temperature 100(2)
_cell_measurement_theta_max 30.50
_cell_measurement_theta_min 2.34
_cell_volume 2366.71(6)
_computing_cell_refinement 'SAINT V7.23A (Bruker, 2005)'
_computing_data_collection 'APEX2 V2.1-4 (Bruker, 2007)'
_computing_data_reduction 'Bruker SAINT'
_computing_molecular_graphics 'Bruker SHELXTL'
_computing_publication_material 'Bruker SHELXTL'
_computing_structure_refinement 'SHELXL-97 (Sheldrick, 1997)'
_computing_structure_solution 'SHELXS-97 (Sheldrick, 1990)'
_diffrn_ambient_temperature 100(2)
_diffrn_measured_fraction_theta_full 0.978
_diffrn_measured_fraction_theta_max 0.978
_diffrn_measurement_device_type 'CCD area detector'
_diffrn_measurement_method 'phi and omega scans'
_diffrn_radiation_monochromator graphite
_diffrn_radiation_source 'fine-focus sealed tube'
_diffrn_radiation_type MoK\a
_diffrn_radiation_wavelength 0.71073
_diffrn_reflns_av_R_equivalents 0.0614
_diffrn_reflns_av_sigmaI/netI 0.0645
_diffrn_reflns_limit_h_max 18
_diffrn_reflns_limit_h_min -18
_diffrn_reflns_limit_k_max 20
_diffrn_reflns_limit_k_min -20
_diffrn_reflns_limit_l_max 20
_diffrn_reflns_limit_l_min -20
_diffrn_reflns_number 58483
_diffrn_reflns_theta_full 30.78
_diffrn_reflns_theta_max 30.78
_diffrn_reflns_theta_min 1.69
_exptl_absorpt_coefficient_mu 0.425
_exptl_absorpt_correction_T_max 0.9660
_exptl_absorpt_correction_T_min 0.8250
_exptl_absorpt_correction_type numerical
_exptl_absorpt_process_details face-indexed
_exptl_crystal_colour yellow
_exptl_crystal_density_diffrn 1.618
_exptl_crystal_description plate
_exptl_crystal_F_000 1154
_exptl_crystal_size_max 0.47
_exptl_crystal_size_mid 0.46
_exptl_crystal_size_min 0.08
_refine_diff_density_max 0.624
_refine_diff_density_min -0.674
_refine_diff_density_rms 0.068
_refine_ls_extinction_method none
_refine_ls_goodness_of_fit_ref 0.961
_refine_ls_hydrogen_treatment constr
_refine_ls_matrix_type full
_refine_ls_number_parameters 702
_refine_ls_number_reflns 14468
_refine_ls_number_restraints 36
_refine_ls_restrained_S_all 0.969
_refine_ls_R_factor_all 0.0708
_refine_ls_R_factor_gt 0.0420
_refine_ls_shift/su_max 0.004
_refine_ls_shift/su_mean 0.000
_refine_ls_structure_factor_coef Fsqd
_refine_ls_weighting_details 'calc w=1/[\s^2^(Fo^2^)+(0.0510P)^2^+0.0000P] where P=(Fo^2^+2Fc^2^)/3'
_refine_ls_weighting_scheme calc
_refine_ls_wR_factor_gt 0.0953
_refine_ls_wR_factor_ref 0.1036
_reflns_number_gt 9688
_reflns_number_total 14468
_reflns_threshold_expression >2sigma(I)
_cod_data_source_file ja109624m_si_002_3.cif
_cod_data_source_block n0124
_cod_database_code 4105702

loop_
_symmetry_equiv_pos_as_xyz
'x, y, z'
'-x, -y, -z'

loop_
_atom_site_label
_atom_site_type_symbol
_atom_site_fract_x
_atom_site_fract_y
_atom_site_fract_z
_atom_site_U_iso_or_equiv
_atom_site_adp_type
_atom_site_occupancy
_atom_site_symmetry_multiplicity
_atom_site_calc_flag
_atom_site_refinement_flags
_atom_site_disorder_assembly
_atom_site_disorder_group
Ni01 Ni 0.5000 1.0000 0.0000 0.01572(7) Uani 1 2 d S . .
S1 S 0.64992(3) 0.93262(3) 0.01173(3) 0.01797(9) Uani 1 1 d . . .
P1 P 0.41117(4) 0.86420(3) 0.00967(3) 0.01722(9) Uani 1 1 d . . .
F1 F 0.24800(11) 1.03858(9) 0.25382(10) 0.0440(3) Uani 1 1 d . . .
F2 F 0.32218(10) 1.05879(10) 0.41820(10) 0.0444(3) Uani 1 1 d . . .
F3 F 0.22079(11) 1.16259(8) 0.34303(12) 0.0468(3) Uani 1 1 d . . .
F4 F -0.13561(10) 1.13593(7) 0.36966(10) 0.0373(3) Uani 1 1 d . . .
F5 F -0.18668(9) 1.00856(8) 0.41790(8) 0.0280(2) Uani 1 1 d . . .
F6 F -0.23470(9) 1.01365(8) 0.25696(8) 0.0313(3) Uani 1 1 d . . .
F7 F -0.36581(12) 0.71350(15) 0.42317(15) 0.0588(7) Uani 0.881(4) 1 d PU A 1
F8 F -0.37909(12) 0.56270(13) 0.37630(16) 0.0503(5) Uani 0.881(4) 1 d PU A 1
F9 F -0.37748(15) 0.6547(2) 0.27041(14) 0.0614(8) Uani 0.881(4) 1 d PU A 1
F7A F -0.3555(9) 0.7467(9) 0.3386(14) 0.062(4) Uani 0.119(4) 1 d PU A 2
F8A F -0.3777(10) 0.6321(16) 0.4247(10) 0.061(5) Uani 0.119(4) 1 d PU A 2
F9A F -0.3830(11) 0.6028(12) 0.2920(12) 0.059(5) Uani 0.119(4) 1 d PU A 2
F10 F -0.03607(9) 0.57507(9) 0.69351(9) 0.0359(3) Uani 1 1 d . . .
F11 F 0.06735(11) 0.70908(8) 0.72224(8) 0.0424(3) Uani 1 1 d . . .
F12 F 0.11240(10) 0.57689(9) 0.66397(9) 0.0397(3) Uani 1 1 d . . .
F13 F -0.13242(11) 0.39450(7) 0.08515(8) 0.0362(3) Uani 1 1 d . . .
F14 F -0.28251(9) 0.44613(7) -0.00726(9) 0.0320(3) Uani 1 1 d . . .
F15 F -0.16105(9) 0.41378(7) -0.07006(8) 0.0290(2) Uani 1 1 d . . .
F16 F -0.10355(11) 0.85743(9) -0.03949(10) 0.0442(3) Uani 1 1 d . . .
F17 F -0.10296(18) 0.73773(10) -0.14857(10) 0.0840(7) Uani 1 1 d . . .
F18 F 0.04792(11) 0.80949(10) -0.03138(12) 0.0514(4) Uani 1 1 d . . .
F19 F 0.24754(9) 0.42519(8) 0.28380(9) 0.0346(3) Uani 1 1 d . . .
F20 F 0.34952(11) 0.51815(9) 0.23809(9) 0.0393(3) Uani 1 1 d . . .
F21 F 0.41959(10) 0.46650(8) 0.38158(9) 0.0415(3) Uani 1 1 d . . .
F22 F 0.49166(12) 0.84610(10) 0.60277(9) 0.0563(4) Uani 1 1 d . . .
F23 F 0.49538(12) 0.71947(10) 0.67169(9) 0.0555(4) Uani 1 1 d . . .
F24 F 0.37829(9) 0.81697(9) 0.67279(8) 0.0373(3) Uani 1 1 d . . .
C1 C 0.62327(15) 0.86361(13) -0.11474(14) 0.0239(4) Uani 1 1 d . . .
H1A H 0.6025 0.9066 -0.1665 0.036 Uiso 1 1 calc R . .
H1B H 0.5626 0.8112 -0.1324 0.036 Uiso 1 1 calc R . .
H1C H 0.6903 0.8357 -0.1137 0.036 Uiso 1 1 calc R . .
C2 C 0.75826(15) 1.02854(12) 0.02117(15) 0.0244(4) Uani 1 1 d . . .
H2A H 0.8318 1.0146 0.0676 0.029 Uiso 1 1 calc R . .
H2B H 0.7598 1.0298 -0.0480 0.029 Uiso 1 1 calc R . .
C3 C 0.26528(14) 0.87327(12) -0.06317(14) 0.0221(4) Uani 1 1 d . . .
H3A H 0.2501 0.8684 -0.1378 0.027 Uiso 1 1 calc R . .
H3B H 0.2177 0.8203 -0.0542 0.027 Uiso 1 1 calc R . .
C4 C 0.42725(14) 0.86497(12) 0.14217(13) 0.0188(3) Uani 1 1 d . . .
C5 C 0.51087(15) 0.92826(13) 0.22193(13) 0.0236(4) Uani 1 1 d . . .
H5 H 0.5581 0.9723 0.2064 0.028 Uiso 1 1 calc R . .
C6 C 0.52533(17) 0.92711(15) 0.32396(15) 0.0307(4) Uani 1 1 d . . .
H6 H 0.5829 0.9698 0.3784 0.037 Uiso 1 1 calc R . .
C7 C 0.45573(17) 0.86365(14) 0.34613(15) 0.0298(4) Uani 1 1 d . . .
H7 H 0.4654 0.8630 0.4160 0.036 Uiso 1 1 calc R . .
C8 C 0.37237(18) 0.80123(14) 0.26761(16) 0.0304(4) Uani 1 1 d . . .
H8 H 0.3246 0.7582 0.2837 0.036 Uiso 1 1 calc R . .
C9 C 0.35771(16) 0.80082(13) 0.16553(15) 0.0262(4) Uani 1 1 d . . .
H9 H 0.3007 0.7572 0.1117 0.031 Uiso 1 1 calc R . .
C10 C 0.44047(15) 0.74662(12) -0.03509(13) 0.0203(3) Uani 1 1 d . . .
C11 C 0.53303(16) 0.70949(13) 0.02921(15) 0.0256(4) Uani 1 1 d . . .
H11 H 0.5753 0.7434 0.0972 0.031 Uiso 1 1 calc R . .
C12 C 0.56326(18) 0.62297(14) -0.00617(16) 0.0321(4) Uani 1 1 d . . .
H12 H 0.6264 0.5975 0.0373 0.039 Uiso 1 1 calc R . .
C13 C 0.50087(19) 0.57382(14) -0.10535(17) 0.0341(5) Uani 1 1 d . . .
H13 H 0.5222 0.5150 -0.1299 0.041 Uiso 1 1 calc R . .
C14 C 0.40850(18) 0.60910(14) -0.16867(16) 0.0326(5) Uani 1 1 d . . .
H14 H 0.3656 0.5740 -0.2360 0.039 Uiso 1 1 calc R . .
C15 C 0.37795(16) 0.69611(13) -0.13417(14) 0.0256(4) Uani 1 1 d . . .
H15 H 0.3146 0.7210 -0.1781 0.031 Uiso 1 1 calc R . .
C16 C 0.04237(13) 0.84985(11) 0.34068(12) 0.0155(3) Uani 1 1 d . . .
C17 C 0.13021(14) 0.91005(11) 0.33695(12) 0.0168(3) Uani 1 1 d . . .
H17 H 0.1922 0.8816 0.3317 0.020 Uiso 1 1 calc R . .
C18 C 0.12989(14) 1.01029(12) 0.34068(13) 0.0180(3) Uani 1 1 d . . .
C19 C 0.04074(14) 1.05500(12) 0.34667(12) 0.0188(3) Uani 1 1 d . . .
H19 H 0.0397 1.1230 0.3482 0.023 Uiso 1 1 calc R . .
C20 C -0.04706(14) 0.99676(11) 0.35039(12) 0.0167(3) Uani 1 1 d . . .
C21 C -0.04583(14) 0.89735(11) 0.34821(12) 0.0166(3) Uani 1 1 d . . .
H21 H -0.1070 0.8602 0.3520 0.020 Uiso 1 1 calc R . .
C22 C 0.22925(16) 1.06785(13) 0.33930(15) 0.0249(4) Uani 1 1 d . . .
C23 C -0.14890(15) 1.03896(11) 0.34998(13) 0.0194(3) Uani 1 1 d . . .
C24 C -0.03229(14) 0.68801(11) 0.38909(12) 0.0156(3) Uani 1 1 d . . .
C25 C -0.14867(14) 0.67907(11) 0.35128(13) 0.0173(3) Uani 1 1 d . . .
H25 H -0.1887 0.6904 0.2831 0.021 Uiso 1 1 calc R . .
C26 C -0.20755(14) 0.65422(12) 0.41022(13) 0.0196(3) Uani 1 1 d . A .
C27 C -0.15290(15) 0.63546(12) 0.50975(13) 0.0212(4) Uani 1 1 d . . .
H27 H -0.1929 0.6193 0.5503 0.025 Uiso 1 1 calc R . .
C28 C -0.03831(14) 0.64113(11) 0.54798(13) 0.0176(3) Uani 1 1 d . . .
C29 C 0.02015(14) 0.66653(11) 0.48873(13) 0.0169(3) Uani 1 1 d . . .
H29 H 0.0987 0.6694 0.5171 0.020 Uiso 1 1 calc R . .
C30 C -0.33109(16) 0.64974(15) 0.36937(15) 0.0279(4) Uani 1 1 d . . .
C31 C 0.02528(15) 0.62515(12) 0.65550(13) 0.0219(4) Uani 1 1 d . . .
C32 C -0.02288(13) 0.68881(11) 0.20034(12) 0.0149(3) Uani 1 1 d . . .
C33 C -0.07415(13) 0.59284(11) 0.16051(12) 0.0162(3) Uani 1 1 d . . .
H33 H -0.0792 0.5515 0.2071 0.019 Uiso 1 1 calc R . .
C34 C -0.11784(13) 0.55635(11) 0.05493(12) 0.0159(3) Uani 1 1 d . . .
C35 C -0.11386(14) 0.61467(12) -0.01647(13) 0.0194(3) Uani 1 1 d . . .
H35 H -0.1439 0.5900 -0.0886 0.023 Uiso 1 1 calc R . .
C36 C -0.06467(14) 0.70977(12) 0.02121(13) 0.0184(3) Uani 1 1 d . . .
C37 C -0.02009(14) 0.74561(11) 0.12710(13) 0.0171(3) Uani 1 1 d . . .
H37 H 0.0135 0.8111 0.1503 0.021 Uiso 1 1 calc R . .
C38 C -0.17258(15) 0.45384(12) 0.01627(13) 0.0202(3) Uani 1 1 d . . .
C39 C -0.05676(16) 0.77665(13) -0.05036(14) 0.0250(4) Uani 1 1 d . . .
C40 C 0.16330(13) 0.69875(11) 0.37149(12) 0.0153(3) Uani 1 1 d . . .
C41 C 0.19527(14) 0.61663(11) 0.32712(12) 0.0157(3) Uani 1 1 d . . .
H41 H 0.1443 0.5801 0.2634 0.019 Uiso 1 1 calc R . .
C42 C 0.29948(14) 0.58681(11) 0.37353(12) 0.0166(3) Uani 1 1 d . . .
C43 C 0.37651(14) 0.63703(12) 0.46641(13) 0.0182(3) Uani 1 1 d . . .
H43 H 0.4474 0.6164 0.4979 0.022 Uiso 1 1 calc R . .
C44 C 0.34658(14) 0.71897(12) 0.51232(12) 0.0172(3) Uani 1 1 d . . .
C45 C 0.24339(14) 0.74911(11) 0.46540(12) 0.0165(3) Uani 1 1 d . . .
H45 H 0.2262 0.8060 0.4980 0.020 Uiso 1 1 calc R . .
C46 C 0.32914(14) 0.49978(12) 0.32069(13) 0.0209(4) Uani 1 1 d . . .
C47 C 0.42784(14) 0.77413(12) 0.61383(13) 0.0212(4) Uani 1 1 d . . .
B1 B 0.03770(15) 0.73055(13) 0.32543(14) 0.0151(3) Uani 1 1 d . . .

loop_
_atom_site_aniso_label
_atom_site_aniso_U_11
_atom_site_aniso_U_22
_atom_site_aniso_U_33
_atom_site_aniso_U_23
_atom_site_aniso_U_13
_atom_site_aniso_U_12
Ni01 0.01585(16) 0.01592(14) 0.01687(15) 0.00389(11) 0.00769(12) 0.00182(12)
S1 0.0169(2) 0.01826(19) 0.0180(2) 0.00214(15) 0.00631(17) 0.00241(16)
P1 0.0173(2) 0.01644(19) 0.0189(2) 0.00378(16) 0.00807(18) 0.00106(17)
F1 0.0492(8) 0.0497(7) 0.0435(7) 0.0027(6) 0.0339(7) -0.0101(6)
F2 0.0209(6) 0.0574(8) 0.0477(8) 0.0231(6) 0.0029(6) -0.0100(6)
F3 0.0408(8) 0.0207(5) 0.0902(11) 0.0154(6) 0.0366(8) 0.0009(5)
F4 0.0354(7) 0.0151(5) 0.0688(9) 0.0016(5) 0.0297(7) 0.0065(5)
F5 0.0293(6) 0.0369(6) 0.0277(6) 0.0115(5) 0.0188(5) 0.0116(5)
F6 0.0220(6) 0.0453(7) 0.0222(6) 0.0041(5) 0.0030(5) 0.0120(5)
F7 0.0249(8) 0.0631(13) 0.0708(13) -0.0257(10) 0.0091(8) 0.0189(8)
F8 0.0245(8) 0.0495(10) 0.0733(13) 0.0151(9) 0.0153(8) -0.0078(7)
F9 0.0174(8) 0.135(2) 0.0332(9) 0.0403(12) 0.0037(7) 0.0037(11)
F7A 0.015(5) 0.046(6) 0.114(9) 0.030(6) 0.007(5) 0.016(5)
F8A 0.041(6) 0.115(10) 0.049(7) 0.023(7) 0.035(5) 0.017(6)
F9A 0.030(6) 0.071(8) 0.047(8) -0.048(6) 0.000(5) 0.015(6)
F10 0.0291(6) 0.0493(7) 0.0317(6) 0.0241(5) 0.0100(5) -0.0027(6)
F11 0.0642(9) 0.0300(6) 0.0191(6) 0.0026(5) 0.0029(6) -0.0048(6)
F12 0.0329(7) 0.0629(8) 0.0293(6) 0.0229(6) 0.0113(5) 0.0224(6)
F13 0.0534(8) 0.0167(5) 0.0251(6) 0.0060(4) 0.0000(5) 0.0003(5)
F14 0.0234(6) 0.0250(5) 0.0459(7) -0.0025(5) 0.0155(5) -0.0036(5)
F15 0.0378(7) 0.0232(5) 0.0254(6) -0.0066(4) 0.0160(5) -0.0014(5)
F16 0.0505(8) 0.0442(7) 0.0597(8) 0.0355(6) 0.0337(7) 0.0260(6)
F17 0.1670(19) 0.0444(8) 0.0160(6) 0.0032(5) 0.0175(9) -0.0418(10)
F18 0.0390(8) 0.0640(9) 0.0767(10) 0.0456(8) 0.0383(8) 0.0155(7)
F19 0.0306(6) 0.0235(5) 0.0449(7) -0.0113(5) 0.0156(6) -0.0016(5)
F20 0.0552(8) 0.0413(7) 0.0377(7) 0.0068(5) 0.0342(6) 0.0175(6)
F21 0.0369(7) 0.0383(6) 0.0321(7) -0.0050(5) -0.0056(5) 0.0251(6)
F22 0.0562(9) 0.0701(9) 0.0271(7) -0.0087(6) 0.0126(6) -0.0438(8)
F23 0.0583(9) 0.0495(8) 0.0274(7) -0.0101(6) -0.0166(6) 0.0304(7)
F24 0.0272(6) 0.0553(7) 0.0216(6) -0.0118(5) 0.0073(5) 0.0028(6)
C1 0.0211(9) 0.0287(9) 0.0211(9) -0.0029(7) 0.0101(8) 0.0002(8)
C2 0.0155(9) 0.0249(9) 0.0318(10) 0.0032(7) 0.0091(8) -0.0008(7)
C3 0.0164(9) 0.0214(8) 0.0250(9) 0.0030(7) 0.0049(7) -0.0001(7)
C4 0.0209(9) 0.0177(7) 0.0219(9) 0.0049(6) 0.0120(7) 0.0048(7)
C5 0.0219(9) 0.0293(9) 0.0209(9) 0.0085(7) 0.0088(8) 0.0011(8)
C6 0.0299(11) 0.0379(11) 0.0218(9) 0.0077(8) 0.0064(8) 0.0040(9)
C7 0.0390(12) 0.0359(10) 0.0238(10) 0.0134(8) 0.0185(9) 0.0123(9)
C8 0.0408(12) 0.0272(9) 0.0362(11) 0.0107(8) 0.0277(10) 0.0043(9)
C9 0.0305(10) 0.0198(8) 0.0323(10) 0.0029(7) 0.0181(9) -0.0021(8)
C10 0.0249(9) 0.0176(7) 0.0229(9) 0.0046(6) 0.0138(8) 0.0020(7)
C11 0.0316(11) 0.0238(8) 0.0253(10) 0.0062(7) 0.0140(8) 0.0071(8)
C12 0.0404(12) 0.0266(9) 0.0372(12) 0.0096(8) 0.0209(10) 0.0139(9)
C13 0.0496(14) 0.0235(9) 0.0397(12) 0.0038(8) 0.0289(11) 0.0089(9)
C14 0.0441(13) 0.0268(9) 0.0294(11) -0.0034(8) 0.0206(10) 0.0003(9)
C15 0.0285(10) 0.0239(9) 0.0255(10) 0.0029(7) 0.0124(8) 0.0012(8)
C16 0.0157(8) 0.0177(7) 0.0113(7) 0.0012(6) 0.0037(6) 0.0019(6)
C17 0.0167(8) 0.0192(8) 0.0148(8) 0.0026(6) 0.0064(7) 0.0025(7)
C18 0.0173(8) 0.0193(8) 0.0167(8) 0.0036(6) 0.0062(7) -0.0009(7)
C19 0.0218(9) 0.0169(7) 0.0162(8) 0.0021(6) 0.0060(7) 0.0020(7)
C20 0.0180(8) 0.0180(7) 0.0134(8) 0.0013(6) 0.0054(7) 0.0033(7)
C21 0.0164(8) 0.0167(7) 0.0151(8) 0.0007(6) 0.0054(7) -0.0008(6)
C22 0.0234(10) 0.0231(8) 0.0300(10) 0.0072(7) 0.0118(8) 0.0006(8)
C23 0.0222(9) 0.0151(7) 0.0200(8) 0.0015(6) 0.0077(7) 0.0018(7)
C24 0.0165(8) 0.0129(7) 0.0165(8) 0.0000(6) 0.0065(7) 0.0013(6)
C25 0.0179(8) 0.0170(7) 0.0161(8) 0.0020(6) 0.0058(7) 0.0019(7)
C26 0.0145(8) 0.0227(8) 0.0209(9) 0.0035(6) 0.0065(7) 0.0015(7)
C27 0.0224(9) 0.0219(8) 0.0220(9) 0.0041(7) 0.0120(8) -0.0009(7)
C28 0.0199(9) 0.0156(7) 0.0172(8) 0.0032(6) 0.0071(7) 0.0011(7)
C29 0.0159(8) 0.0153(7) 0.0192(8) 0.0034(6) 0.0062(7) 0.0027(6)
C30 0.0193(9) 0.0397(11) 0.0237(10) 0.0033(8) 0.0084(8) 0.0009(8)
C31 0.0217(9) 0.0235(8) 0.0203(9) 0.0076(7) 0.0070(7) 0.0009(7)
C32 0.0108(7) 0.0168(7) 0.0164(8) 0.0019(6) 0.0045(6) 0.0034(6)
C33 0.0144(8) 0.0165(7) 0.0178(8) 0.0038(6) 0.0058(7) 0.0031(6)
C34 0.0131(8) 0.0170(7) 0.0162(8) 0.0017(6) 0.0044(6) 0.0027(6)
C35 0.0200(9) 0.0208(8) 0.0158(8) 0.0014(6) 0.0058(7) 0.0027(7)
C36 0.0187(8) 0.0203(8) 0.0168(8) 0.0055(6) 0.0067(7) 0.0026(7)
C37 0.0159(8) 0.0159(7) 0.0183(8) 0.0012(6) 0.0061(7) 0.0006(6)
C38 0.0216(9) 0.0195(8) 0.0172(8) 0.0018(6) 0.0057(7) 0.0023(7)
C39 0.0302(10) 0.0242(9) 0.0180(9) 0.0021(7) 0.0077(8) -0.0028(8)
C40 0.0156(8) 0.0160(7) 0.0148(8) 0.0041(6) 0.0064(6) 0.0006(6)
C41 0.0147(8) 0.0178(7) 0.0142(8) 0.0032(6) 0.0053(6) 0.0009(6)
C42 0.0171(8) 0.0174(7) 0.0168(8) 0.0039(6) 0.0076(7) 0.0033(7)
C43 0.0146(8) 0.0224(8) 0.0171(8) 0.0045(6) 0.0051(7) 0.0034(7)
C44 0.0171(8) 0.0197(8) 0.0138(8) 0.0024(6) 0.0055(7) 0.0005(7)
C45 0.0183(8) 0.0167(7) 0.0157(8) 0.0020(6) 0.0084(7) 0.0021(6)
C46 0.0170(9) 0.0244(8) 0.0190(9) 0.0017(7) 0.0045(7) 0.0061(7)
C47 0.0177(9) 0.0245(8) 0.0179(8) 0.0013(7) 0.0038(7) 0.0035(7)
B1 0.0139(9) 0.0161(8) 0.0143(9) 0.0020(6) 0.0049(7) 0.0009(7)

loop_
_atom_type_symbol
_atom_type_description
_atom_type_scat_dispersion_real
_atom_type_scat_dispersion_imag
_atom_type_scat_source
C C 0.0033 0.0016 'International Tables Vol C Tables 4.2.6.8 and 6.1.1.4'
H H 0.0000 0.0000 'International Tables Vol C Tables 4.2.6.8 and 6.1.1.4'
B B 0.0013 0.0007 'International Tables Vol C Tables 4.2.6.8 and 6.1.1.4'
F F 0.0171 0.0103 'International Tables Vol C Tables 4.2.6.8 and 6.1.1.4'
P P 0.1023 0.0942 'International Tables Vol C Tables 4.2.6.8 and 6.1.1.4'
S S 0.1246 0.1234 'International Tables Vol C Tables 4.2.6.8 and 6.1.1.4'
Ni Ni 0.3393 1.1124 'International Tables Vol C Tables 4.2.6.8 and 6.1.1.4'

loop_
_geom_angle_atom_site_label_1
_geom_angle_atom_site_label_2
_geom_angle_atom_site_label_3
_geom_angle
_geom_angle_site_symmetry_1
_geom_angle_site_symmetry_3
S1 Ni01 S1 180.0 . 2_675
S1 Ni01 P1 86.779(15) . 2_675
S1 Ni01 P1 93.221(15) 2_675 2_675
S1 Ni01 P1 93.221(15) . .
S1 Ni01 P1 86.779(15) 2_675 .
P1 Ni01 P1 180.0 2_675 .
C1 S1 C2 100.41(8) . .
C1 S1 Ni01 107.10(6) . .
C2 S1 Ni01 108.18(6) . .
C10 P1 C4 106.30(8) . .
C10 P1 C3 108.03(8) . .
C4 P1 C3 106.53(8) . .
C10 P1 Ni01 121.66(5) . .
C4 P1 Ni01 109.02(6) . .
C3 P1 Ni01 104.44(6) . .
S1 C1 H1A 109.5 . .
S1 C1 H1B 109.5 . .
H1A C1 H1B 109.5 . .
S1 C1 H1C 109.5 . .
H1A C1 H1C 109.5 . .
H1B C1 H1C 109.5 . .
C3 C2 S1 109.93(12) 2_675 .
C3 C2 H2A 109.7 2_675 .
S1 C2 H2A 109.7 . .
C3 C2 H2B 109.7 2_675 .
S1 C2 H2B 109.7 . .
H2A C2 H2B 108.2 . .
C2 C3 P1 106.96(12) 2_675 .
C2 C3 H3A 110.3 2_675 .
P1 C3 H3A 110.3 . .
C2 C3 H3B 110.3 2_675 .
P1 C3 H3B 110.3 . .
H3A C3 H3B 108.6 . .
C5 C4 C9 119.59(16) . .
C5 C4 P1 120.08(12) . .
C9 C4 P1 120.31(14) . .
C6 C5 C4 120.18(16) . .
C6 C5 H5 119.9 . .
C4 C5 H5 119.9 . .
C7 C6 C5 119.72(19) . .
C7 C6 H6 120.1 . .
C5 C6 H6 120.1 . .
C8 C7 C6 120.44(17) . .
C8 C7 H7 119.8 . .
C6 C7 H7 119.8 . .
C7 C8 C9 120.48(17) . .
C7 C8 H8 119.8 . .
C9 C8 H8 119.8 . .
C8 C9 C4 119.57(18) . .
C8 C9 H9 120.2 . .
C4 C9 H9 120.2 . .
C15 C10 C11 119.86(16) . .
C15 C10 P1 121.51(14) . .
C11 C10 P1 118.48(14) . .
C12 C11 C10 119.96(18) . .
C12 C11 H11 120.0 . .
C10 C11 H11 120.0 . .
C13 C12 C11 119.6(2) . .
C13 C12 H12 120.2 . .
C11 C12 H12 120.2 . .
C14 C13 C12 120.83(18) . .
C14 C13 H13 119.6 . .
C12 C13 H13 119.6 . .
C13 C14 C15 119.99(19) . .
C13 C14 H14 120.0 . .
C15 C14 H14 120.0 . .
C14 C15 C10 119.75(19) . .
C14 C15 H15 120.1 . .
C10 C15 H15 120.1 . .
C21 C16 C17 115.25(14) . .
C21 C16 B1 122.22(14) . .
C17 C16 B1 122.25(14) . .
C18 C17 C16 122.46(15) . .
C18 C17 H17 118.8 . .
C16 C17 H17 118.8 . .
C19 C18 C17 120.96(15) . .
C19 C18 C22 121.07(15) . .
C17 C18 C22 117.97(15) . .
C18 C19 C20 117.51(15) . .
C18 C19 H19 121.2 . .
C20 C19 H19 121.2 . .
C19 C20 C21 121.42(15) . .
C19 C20 C23 120.35(14) . .
C21 C20 C23 118.12(14) . .
C20 C21 C16 122.39(15) . .
C20 C21 H21 118.8 . .
C16 C21 H21 118.8 . .
F3 C22 F2 107.05(15) . .
F3 C22 F1 106.15(15) . .
F2 C22 F1 105.40(15) . .
F3 C22 C18 113.34(15) . .
F2 C22 C18 112.14(15) . .
F1 C22 C18 112.23(15) . .
F4 C23 F5 106.83(13) . .
F4 C23 F6 105.63(14) . .
F5 C23 F6 104.96(13) . .
F4 C23 C20 113.56(14) . .
F5 C23 C20 113.37(14) . .
F6 C23 C20 111.81(13) . .
C29 C24 C25 115.26(14) . .
C29 C24 B1 122.28(14) . .
C25 C24 B1 122.22(14) . .
C26 C25 C24 122.34(16) . .
C26 C25 H25 118.8 . .
C24 C25 H25 118.8 . .
C27 C26 C25 120.97(16) . .
C27 C26 C30 118.06(15) . .
C25 C26 C30 120.95(16) . .
C28 C27 C26 117.94(15) . .
C28 C27 H27 121.0 . .
C26 C27 H27 121.0 . .
C27 C28 C29 120.78(16) . .
C27 C28 C31 120.44(14) . .
C29 C28 C31 118.70(15) . .
C28 C29 C24 122.66(16) . .
C28 C29 H29 118.7 . .
C24 C29 H29 118.7 . .
F9A C30 F8A 104.3(13) . .
F9A C30 F7 126.7(7) . .
F8A C30 F7 54.0(10) . .
F9A C30 F9 38.9(11) . .
F8A C30 F9 126.8(7) . .
F7 C30 F9 110.3(2) . .
F9A C30 F8 65.7(11) . .
F8A C30 F8 50.6(10) . .
F7 C30 F8 103.47(17) . .
F9 C30 F8 103.52(18) . .
F9A C30 C26 119.3(7) . .
F8A C30 C26 118.5(7) . .
F7 C30 C26 113.20(16) . .
F9 C30 C26 114.14(16) . .
F8 C30 C26 111.22(16) . .
F9A C30 F7A 98.0(11) . .
F8A C30 F7A 109.3(11) . .
F7 C30 F7A 58.9(6) . .
F9 C30 F7A 61.4(6) . .
F8 C30 F7A 143.5(4) . .
C26 C30 F7A 105.3(4) . .
F10 C31 F12 106.22(14) . .
F10 C31 F11 106.03(14) . .
F12 C31 F11 105.38(15) . .
F10 C31 C28 113.12(14) . .
F12 C31 C28 113.22(14) . .
F11 C31 C28 112.25(14) . .
C37 C32 C33 115.70(14) . .
C37 C32 B1 121.57(14) . .
C33 C32 B1 122.61(14) . .
C34 C33 C32 122.05(15) . .
C34 C33 H33 119.0 . .
C32 C33 H33 119.0 . .
C33 C34 C35 121.03(15) . .
C33 C34 C38 120.02(14) . .
C35 C34 C38 118.93(14) . .
C36 C35 C34 117.76(15) . .
C36 C35 H35 121.1 . .
C34 C35 H35 121.1 . .
C35 C36 C37 120.94(15) . .
C35 C36 C39 120.94(15) . .
C37 C36 C39 118.11(14) . .
C36 C37 C32 122.50(15) . .
C36 C37 H37 118.7 . .
C32 C37 H37 118.7 . .
F15 C38 F13 105.96(13) . .
F15 C38 F14 105.65(13) . .
F13 C38 F14 105.90(14) . .
F15 C38 C34 112.90(13) . .
F13 C38 C34 113.11(14) . .
F14 C38 C34 112.69(14) . .
F17 C39 F18 106.84(17) . .
F17 C39 F16 106.61(17) . .
F18 C39 F16 103.90(14) . .
F17 C39 C36 114.06(15) . .
F18 C39 C36 112.33(16) . .
F16 C39 C36 112.38(14) . .
C41 C40 C45 115.52(15) . .
C41 C40 B1 123.65(14) . .
C45 C40 B1 120.59(14) . .
C42 C41 C40 122.07(15) . .
C42 C41 H41 119.0 . .
C40 C41 H41 119.0 . .
C43 C42 C41 121.36(15) . .
C43 C42 C46 119.36(15) . .
C41 C42 C46 119.27(15) . .
C42 C43 C44 117.69(16) . .
C42 C43 H43 121.2 . .
C44 C43 H43 121.2 . .
C45 C44 C43 120.83(15) . .
C45 C44 C47 120.27(14) . .
C43 C44 C47 118.90(15) . .
C44 C45 C40 122.52(15) . .
C44 C45 H45 118.7 . .
C40 C45 H45 118.7 . .
F21 C46 F19 106.84(14) . .
F21 C46 F20 105.86(14) . .
F19 C46 F20 105.11(14) . .
F21 C46 C42 113.33(14) . .
F19 C46 C42 112.81(14) . .
F20 C46 C42 112.26(14) . .
F23 C47 F22 106.71(16) . .
F23 C47 F24 105.49(14) . .
F22 C47 F24 104.93(14) . .
F23 C47 C44 113.59(14) . .
F22 C47 C44 112.65(14) . .
F24 C47 C44 112.78(14) . .
C40 B1 C24 108.32(13) . .
C40 B1 C32 110.00(13) . .
C24 B1 C32 111.58(13) . .
C40 B1 C16 110.68(13) . .
C24 B1 C16 109.06(12) . .
C32 B1 C16 107.21(13) . .

loop_
_geom_bond_atom_site_label_1
_geom_bond_atom_site_label_2
_geom_bond_distance
_geom_bond_site_symmetry_2
Ni01 S1 2.1934(4) .
Ni01 S1 2.1934(4) 2_675
Ni01 P1 2.2124(4) 2_675
Ni01 P1 2.2124(4) .
S1 C1 1.8130(17) .
S1 C2 1.8446(17) .
P1 C10 1.8012(17) .
P1 C4 1.8055(17) .
P1 C3 1.8215(18) .
F1 C22 1.341(2) .
F2 C22 1.335(2) .
F3 C22 1.334(2) .
F4 C23 1.3354(18) .
F5 C23 1.3382(19) .
F6 C23 1.355(2) .
F7 C30 1.310(2) .
F8 C30 1.368(2) .
F9 C30 1.314(3) .
F7A C30 1.497(12) .
F8A C30 1.199(11) .
F9A C30 1.134(12) .
F10 C31 1.3347(19) .
F11 C31 1.344(2) .
F12 C31 1.338(2) .
F13 C38 1.343(2) .
F14 C38 1.345(2) .
F15 C38 1.3411(19) .
F16 C39 1.339(2) .
F17 C39 1.311(2) .
F18 C39 1.332(2) .
F19 C46 1.341(2) .
F20 C46 1.346(2) .
F21 C46 1.332(2) .
F22 C47 1.331(2) .
F23 C47 1.322(2) .
F24 C47 1.3425(19) .
C1 H1A 0.9800 .
C1 H1B 0.9800 .
C1 H1C 0.9800 .
C2 C3 1.521(2) 2_675
C2 H2A 0.9900 .
C2 H2B 0.9900 .
C3 C2 1.521(2) 2_675
C3 H3A 0.9900 .
C3 H3B 0.9900 .
C4 C5 1.393(2) .
C4 C9 1.396(2) .
C5 C6 1.387(2) .
C5 H5 0.9500 .
C6 C7 1.381(3) .
C6 H6 0.9500 .
C7 C8 1.378(3) .
C7 H7 0.9500 .
C8 C9 1.384(3) .
C8 H8 0.9500 .
C9 H9 0.9500 .
C10 C15 1.392(2) .
C10 C11 1.395(3) .
C11 C12 1.387(3) .
C11 H11 0.9500 .
C12 C13 1.386(3) .
C12 H12 0.9500 .
C13 C14 1.375(3) .
C13 H13 0.9500 .
C14 C15 1.390(3) .
C14 H14 0.9500 .
C15 H15 0.9500 .
C16 C21 1.401(2) .
C16 C17 1.404(2) .
C16 B1 1.649(2) .
C17 C18 1.397(2) .
C17 H17 0.9500 .
C18 C19 1.385(2) .
C18 C22 1.495(2) .
C19 C20 1.389(2) .
C19 H19 0.9500 .
C20 C21 1.389(2) .
C20 C23 1.492(2) .
C21 H21 0.9500 .
C24 C29 1.401(2) .
C24 C25 1.404(2) .
C24 B1 1.644(2) .
C25 C26 1.393(2) .
C25 H25 0.9500 .
C26 C27 1.389(2) .
C26 C30 1.494(2) .
C27 C28 1.384(2) .
C27 H27 0.9500 .
C28 C29 1.395(2) .
C28 C31 1.491(2) .
C29 H29 0.9500 .
C32 C37 1.397(2) .
C32 C33 1.405(2) .
C32 B1 1.648(2) .
C33 C34 1.392(2) .
C33 H33 0.9500 .
C34 C35 1.395(2) .
C34 C38 1.496(2) .
C35 C36 1.384(2) .
C35 H35 0.9500 .
C36 C37 1.394(2) .
C36 C39 1.494(2) .
C37 H37 0.9500 .
C40 C41 1.400(2) .
C40 C45 1.405(2) .
C40 B1 1.642(2) .
C41 C42 1.394(2) .
C41 H41 0.9500 .
C42 C43 1.381(2) .
C42 C46 1.494(2) .
C43 C44 1.394(2) .
C43 H43 0.9500 .
C44 C45 1.386(2) .
C44 C47 1.498(2) .
C45 H45 0.9500 .
